data_7244449
loop_
_publ_author_name
'Priola, Emanuele'
'Curetti, Nadia'
'Marabello, Domenica'
'Andreo, Jacopo'
'Giordana, Alessia'
'Andreo, Luca'
'Benna, Piera'
'Freire, Paulo Tarso Cavalcante'
'Benzi, Paola'
'Operti, Lorenza'
'Diana, Eliano'

_publ_section_title
;
 Crystal engineering of aurophilic supramolecular architectures and
 coordination polymers based on butterfly-like copper--dicyanoaurate
 complexes: vapochromism, P--T behaviour and multi-metallic cocrystal
 formation
;
_journal_issue 12
_journal_name_full CrystEngComm
_journal_page_first 2336
_journal_page_last 2348
_journal_paper_doi 10.1039/D1CE00964H
_journal_volume 24
_journal_year 2022
_chemical_formula_moiety '2(C2 Hg N2), C20 H16 Cu N4, 2(C2 Au N2)'
_chemical_formula_sum 'C28 H16 Au2 Cu Hg2 N12'
_chemical_formula_weight 1379.20
_space_group_crystal_system orthorhombic
_space_group_IT_number 72
_space_group_name_Hall '-I 2 2c'
_space_group_name_H-M_alt 'I b a m'
_atom_sites_solution_hydrogens geom
_audit_creation_date 2019-07-14
_audit_creation_method
;
Olex2 1.2
(compiled 2018.05.29 svn.r3508 for OlexSys, GUI svn.r5506)
;
_audit_update_record
;
2022-02-08 deposited with the CCDC.	2022-02-17 downloaded from the CCDC.
;
_cell_angle_alpha 90
_cell_angle_beta 90
_cell_angle_gamma 90
_cell_formula_units_Z 4
_cell_length_a 7.7326(2)
_cell_length_b 18.2993(6)
_cell_length_c 22.0376(6)
_cell_measurement_reflns_used 7187
_cell_measurement_temperature 200.00
_cell_measurement_theta_max 31.5060
_cell_measurement_theta_min 1.8270
_cell_volume 3118.35(16)
_computing_cell_refinement 'CrysAlisPro 1.171.38.43 (Rigaku OD, 2015)'
_computing_data_collection 'CrysAlisPro 1.171.38.43 (Rigaku OD, 2015)'
_computing_data_reduction 'CrysAlisPro 1.171.38.43 (Rigaku OD, 2015)'
_computing_molecular_graphics 'Olex2 (Dolomanov et al., 2009)'
_computing_publication_material 'Olex2 (Dolomanov et al., 2009)'
_computing_structure_refinement 'ShelXL (Sheldrick, 2015)'
_computing_structure_solution 'XT (Sheldrick, 2015)'
_diffrn_ambient_temperature 200.00
_diffrn_measured_fraction_theta_full 1.000
_diffrn_measured_fraction_theta_max 1.000
_diffrn_measurement_details
;
List of Runs (angles in degrees, time in seconds):

  # Type    Start    End  Width  t~exp~   \w     \q     \k     \f   Frames
#--------------------------------------------------------------------------
  1  \w      4.21 185.82   0.30   25.00    --   30.00  73.87 -25.79  606
  2  \w      4.21 185.82   0.30   25.00    --   30.00  73.87  64.21  606
  3  \w      4.21 185.82   0.30   25.00    --   30.00  73.87 154.21  606
  4  \w      4.21 185.82   0.30   25.00    --   30.00  73.87-115.79  606
;
_diffrn_measurement_device 'abstract diffractometer'
_diffrn_measurement_device_type 'Saxi-CrysAlisPro-abstract goniometer imported SAXI images'
_diffrn_measurement_method '\w scans'
_diffrn_radiation_type MoK\a
_diffrn_radiation_wavelength 0.71073
_diffrn_reflns_av_R_equivalents 0.0850
_diffrn_reflns_av_unetI/netI 0.0308
_diffrn_reflns_Laue_measured_fraction_full 1.000
_diffrn_reflns_Laue_measured_fraction_max 1.000
_diffrn_reflns_limit_h_max 9
_diffrn_reflns_limit_h_min -9
_diffrn_reflns_limit_k_max 22
_diffrn_reflns_limit_k_min -22
_diffrn_reflns_limit_l_max 27
_diffrn_reflns_limit_l_min -27
_diffrn_reflns_number 16425
_diffrn_reflns_point_group_measured_fraction_full 1.000
_diffrn_reflns_point_group_measured_fraction_max 1.000
_diffrn_reflns_theta_full 25.242
_diffrn_reflns_theta_max 26.364
_diffrn_reflns_theta_min 1.848
_exptl_absorpt_coefficient_mu 19.901
_exptl_absorpt_correction_T_max 0.88652
_exptl_absorpt_correction_T_min 0.88652
_exptl_absorpt_correction_type multi-scan
_exptl_absorpt_process_details
;
CrysAlisPro 1.171.38.43 (Rigaku Oxford Diffraction, 2015)
Spherical absorption correction
 using equivalent radius and absorption coefficient.
Empirical absorption correction using spherical harmonics,
 implemented in SCALE3 ABSPACK scaling algorithm.
;
_exptl_crystal_colour 'dark green'
_exptl_crystal_colour_modifier dark
_exptl_crystal_colour_primary green
_exptl_crystal_density_diffrn 2.938
_exptl_crystal_description block
_exptl_crystal_F_000 2460
_exptl_crystal_recrystallization_method 'recristallization from Ethyl acetate'
_exptl_crystal_size_max 0.34
_exptl_crystal_size_mid 0.32
_exptl_crystal_size_min 0.22
_refine_diff_density_max 1.993
_refine_diff_density_min -1.358
_refine_diff_density_rms 0.243
_refine_ls_extinction_method none
_refine_ls_goodness_of_fit_ref 1.160
_refine_ls_hydrogen_treatment constr
_refine_ls_matrix_type full
_refine_ls_number_parameters 121
_refine_ls_number_reflns 1641
_refine_ls_number_restraints 73
_refine_ls_restrained_S_all 1.162
_refine_ls_R_factor_all 0.0470
_refine_ls_R_factor_gt 0.0380
_refine_ls_shift/su_max 0.001
_refine_ls_shift/su_mean 0.000
_refine_ls_structure_factor_coef Fsqd
_refine_ls_weighting_details 'w=1/[\s^2^(Fo^2^)+(0.0271P)^2^+81.0322P] where P=(Fo^2^+2Fc^2^)/3'
_refine_ls_weighting_scheme calc
_refine_ls_wR_factor_gt 0.0783
_refine_ls_wR_factor_ref 0.0814
_reflns_Friedel_coverage 0.000
_reflns_number_gt 1425
_reflns_number_total 1641
_reflns_threshold_expression 'I > 2\s(I)'
_cod_data_source_file d1ce00964h2.cif
_cod_data_source_block CuAuHg200k
_cod_depositor_comments 'Adding full bibliography for 7244437--7244451.cif.'
_cod_database_code 7244449
_shelx_shelxl_version_number 2018/3
_shelx_space_group_comment
;
The symmetry employed for this shelxl refinement is uniquely defined
by the following loop, which should always be used as a source of
symmetry information in preference to the above space-group names.
They are only intended as comments.
;
_olex2_refinement_description
;
1. Fixed Uiso
 At 1.2 times of:
  All C(H) groups
2. Shared sites
{N4, C0AA}
3. Restrained distances
 C3-N3
 1.16 with sigma of 0.02
 N3-C4
 1.16 with sigma of 0.02
 N2-C2
 1.16 with sigma of 0.02
4. Rigid bond restraints
 N2, C2
 with sigma for 1-2 distances of 0.01 and sigma for 1-3 distances of 0.01
 C4, N3, C3, Hg1, C0AA
 with sigma for 1-2 distances of 0.01 and sigma for 1-3 distances of 0.01
 Hg1, C2, N2
 with sigma for 1-2 distances of 0.01 and sigma for 1-3 distances of 0.01
5. Uiso/Uaniso restraints and constraints
N2 \\sim C2: within 1.7A with sigma of 0.04 and sigma for terminal atoms of 0.08
C4 \\sim N3 \\sim C3 \\sim Hg1 \\sim C0AA: within 1.7A with sigma of 0.04 and
sigma for terminal atoms of 0.08
N2 \\sim C2 \\sim Hg1: within 1.7A with sigma of 0.04 and sigma for terminal
atoms of 0.08
Uanis(N2) \\sim Ueq, Uanis(C2) \\sim Ueq, Uanis(C0AA) \\sim Ueq, Uanis(N3)
\\sim Ueq, Uanis(C3) \\sim Ueq, Uanis(C4) \\sim Ueq: with sigma of 0.1 and
sigma for terminal atoms of 0.2
Uanis(C4) \\sim Ueq, Uanis(N3) \\sim Ueq, Uanis(C3) \\sim Ueq, Uanis(Hg1) \\sim
Ueq, Uanis(C0AA) \\sim Ueq, Uanis(C2) \\sim Ueq, Uanis(N2) \\sim Ueq: with
sigma of 0.1 and sigma for terminal atoms of 0.2
Uanis(C0AA) \\sim Ueq, Uanis(N3) \\sim Ueq, Uanis(N2) \\sim Ueq: with sigma of
0.05 and sigma for terminal atoms of 0.1
Uanis(C0AA) \\sim Ueq: with sigma of 0.01 and sigma for terminal atoms of 0.02
Uanis(N4) = Uanis(C0AA)
6. Others
 Fixed Sof: C0AA(0.25) C2(0.25) C4(0.25) C3(0.25) N4(0.25)
7.a Aromatic/amide H refined with riding coordinates:
 C6(H6), C7(H7), C8(H8), C9(H9)
;
_olex2_submission_special_instructions 'No special instructions were received'
_oxdiff_exptl_absorpt_empirical_details
;
Empirical correction (ABSPACK) includes:
- Absorption correction using spherical harmonics
- Frame scaling
- Detector area scaling
;

loop_
_space_group_symop_operation_xyz
'x, y, z'
'-x, -y, z'
'-x+1/2, y+1/2, -z'
'x+1/2, -y+1/2, -z'
'x+1/2, y+1/2, z+1/2'
'-x+1/2, -y+1/2, z+1/2'
'-x+1, y+1, -z+1/2'
'x+1, -y+1, -z+1/2'
'-x, -y, -z'
'x, y, -z'
'x-1/2, -y-1/2, z'
'-x-1/2, y-1/2, z'
'-x+1/2, -y+1/2, -z+1/2'
'x+1/2, y+1/2, -z+1/2'
'x, -y, z+1/2'
'-x, y, z+1/2'

loop_
_atom_site_label
_atom_site_type_symbol
_atom_site_fract_x
_atom_site_fract_y
_atom_site_fract_z
_atom_site_U_iso_or_equiv
_atom_site_adp_type
_atom_site_occupancy
_atom_site_site_symmetry_order
_atom_site_calc_flag
_atom_site_refinement_flags_posn
_atom_site_refinement_flags_adp
_atom_site_refinement_flags_occupancy
_atom_site_disorder_assembly
_atom_site_disorder_group
Hg1 Hg 0.76161(6) 0.62137(3) 0.500000 0.02253(15) Uani 1 2 d S TU P . .
Au1 Au 1.000000 0.58791(3) 0.250000 0.02785(16) Uani 1 2 d S T P . .
Cu1 Cu 0.500000 0.500000 0.250000 0.0254(5) Uani 1 4 d S T P . .
N5 N 0.4353(10) 0.5800(4) 0.3050(3) 0.0230(17) Uani 1 1 d . . . . .
C10 C 0.4589(13) 0.6478(5) 0.2790(4) 0.028(2) Uani 1 1 d . . . . .
N1 N 0.8009(13) 0.6046(6) 0.3723(4) 0.042(2) Uani 1 1 d . . . . .
C6 C 0.3563(13) 0.5741(5) 0.3586(4) 0.028(2) Uani 1 1 d . . . . .
H6 H 0.338998 0.527725 0.374737 0.033 Uiso 1 1 calc R . . . .
C7 C 0.2994(15) 0.6336(6) 0.3910(5) 0.036(3) Uani 1 1 d . . . . .
H7 H 0.247147 0.627956 0.428755 0.044 Uiso 1 1 calc R . . . .
C1 C 0.8733(14) 0.5953(5) 0.3282(5) 0.031(2) Uani 1 1 d . . . . .
C8 C 0.3222(16) 0.7018(6) 0.3658(5) 0.039(3) Uani 1 1 d . . . . .
H8 H 0.283321 0.742987 0.386382 0.047 Uiso 1 1 calc R . . . .
C9 C 0.4028(16) 0.7095(6) 0.3098(5) 0.037(3) Uani 1 1 d . . . . .
H9 H 0.419057 0.755636 0.293126 0.044 Uiso 1 1 calc R . . . .
N2 N 0.500000 0.500000 0.500000 0.062(6) Uani 1 4 d DS TU P . .
C0AA C 0.935(3) 0.5235(11) 0.500000 0.081(6) Uani 0.5 2 d S TU P A 2
C2 C 0.604(3) 0.5414(12) 0.500000 0.026(5) Uani 0.5 2 d DS TU P A .
N3 N 0.5375(19) 0.7615(10) 0.500000 0.060(4) Uani 1 2 d DS TU P . .
C4 C 0.418(3) 0.7950(15) 0.500000 0.033(6) Uani 0.5 2 d DS TU P A .
C3 C 0.628(3) 0.7147(11) 0.500000 0.022(5) Uani 0.5 2 d DS TU P A .
N4 N 0.935(3) 0.5235(11) 0.500000 0.081(6) Uani 0.5 2 d S T P A 1

loop_
_atom_site_aniso_label
_atom_site_aniso_U_11
_atom_site_aniso_U_22
_atom_site_aniso_U_33
_atom_site_aniso_U_23
_atom_site_aniso_U_13
_atom_site_aniso_U_12
Hg1 0.0243(3) 0.0189(3) 0.0245(3) 0.000 0.000 -0.0002(2)
Au1 0.0326(3) 0.0242(3) 0.0267(3) 0.000 -0.0023(2) 0.000
Cu1 0.0398(13) 0.0129(10) 0.0235(11) 0.000 0.000 0.000
N5 0.029(4) 0.019(4) 0.021(4) 0.000(3) -0.003(3) 0.003(3)
C10 0.038(6) 0.014(4) 0.033(5) -0.008(4) -0.020(5) 0.010(4)
N1 0.043(5) 0.051(6) 0.033(5) 0.001(4) 0.000(5) -0.007(5)
C6 0.029(5) 0.025(5) 0.030(5) -0.003(4) -0.005(4) 0.001(4)
C7 0.046(6) 0.040(6) 0.023(5) -0.006(4) 0.001(5) 0.000(5)
C1 0.043(6) 0.021(5) 0.031(6) 0.005(4) -0.004(5) -0.005(5)
C8 0.057(7) 0.029(6) 0.032(6) -0.007(5) -0.007(5) 0.016(5)
C9 0.060(8) 0.021(5) 0.029(6) -0.003(4) -0.006(5) 0.005(5)
N2 0.053(13) 0.094(16) 0.038(10) 0.000 0.000 -0.029(10)
C0AA 0.106(10) 0.055(8) 0.082(9) 0.000 0.000 0.015(7)
C2 0.029(14) 0.022(13) 0.026(13) 0.000 0.000 0.011(7)
N3 0.045(8) 0.080(10) 0.054(8) 0.000 0.000 0.032(7)
C4 0.034(13) 0.027(14) 0.037(15) 0.000 0.000 -0.001(9)
C3 0.039(13) 0.013(10) 0.015(11) 0.000 0.000 -0.011(7)
N4 0.106(10) 0.055(8) 0.082(9) 0.000 0.000 0.015(7)

loop_
_atom_type_symbol
_atom_type_description
_atom_type_scat_dispersion_real
_atom_type_scat_dispersion_imag
_atom_type_scat_source
C C 0.0033 0.0016 'International Tables Vol C Tables 4.2.6.8 and 6.1.1.4'
H H 0.0000 0.0000 'International Tables Vol C Tables 4.2.6.8 and 6.1.1.4'
Au Au -2.0133 8.8022 'International Tables Vol C Tables 4.2.6.8 and 6.1.1.4'
Cu Cu 0.3201 1.2651 'International Tables Vol C Tables 4.2.6.8 and 6.1.1.4'
Hg Hg -2.3894 9.2266 'International Tables Vol C Tables 4.2.6.8 and 6.1.1.4'
N N 0.0061 0.0033 'International Tables Vol C Tables 4.2.6.8 and 6.1.1.4'

loop_
_geom_angle_atom_site_label_1
_geom_angle_atom_site_label_2
_geom_angle_atom_site_label_3
_geom_angle
_geom_angle_site_symmetry_1
_geom_angle_site_symmetry_3
_geom_angle_publ_flag
C2 Hg1 C0AA 76.6(10) . . ?
C2 Hg1 C4 178.5(11) . 11_675 ?
C2 Hg1 C3 109.1(11) . . ?
C2 Hg1 N4 76.6(10) . . ?
C4 Hg1 C0AA 104.9(11) 11_675 . ?
C4 Hg1 C3 69.3(11) 11_675 . ?
C4 Hg1 N4 104.9(11) 11_675 . ?
C3 Hg1 C0AA 174.2(10) . . ?
C3 Hg1 N4 174.2(10) . . ?
C1 Au1 Au1 93.9(3) . 2_765 ?
C1 Au1 Au1 93.9(3) 7_645 2_765 ?
C1 Au1 C1 172.2(6) 7_645 . ?
N5 Cu1 N5 83.7(4) . 7_545 ?
N5 Cu1 N5 150.5(5) . 8_455 ?
N5 Cu1 N5 103.8(4) . 2_665 ?
N5 Cu1 N5 83.7(4) 8_455 2_665 ?
N5 Cu1 N5 103.8(4) 8_455 7_545 ?
N5 Cu1 N5 150.5(5) 7_545 2_665 ?
C10 N5 Cu1 112.3(6) . . ?
C6 N5 Cu1 127.0(7) . . ?
C6 N5 C10 120.2(8) . . ?
N5 C10 C10 115.6(5) . 7_545 ?
N5 C10 C9 119.1(10) . . ?
C9 C10 C10 125.3(6) . 7_545 ?
N5 C6 H6 118.6 . . ?
N5 C6 C7 122.9(10) . . ?
C7 C6 H6 118.6 . . ?
C6 C7 H7 121.1 . . ?
C6 C7 C8 117.8(10) . . ?
C8 C7 H7 121.1 . . ?
N1 C1 Au1 175.2(10) . . ?
C7 C8 H8 119.8 . . ?
C7 C8 C9 120.5(10) . . ?
C9 C8 H8 119.8 . . ?
C10 C9 C8 119.5(10) . . ?
C10 C9 H9 120.2 . . ?
C8 C9 H9 120.2 . . ?
C2 N2 C2 180.0 . 9_666 ?
C0AA C0AA Hg1 167(3) 9_766 . ?
N2 C2 Hg1 173(2) . . ?
C3 N3 C4 163(3) . . ?
N3 C4 Hg1 162(3) . 11_575 ?
N3 C3 Hg1 172(2) . . ?

loop_
_geom_bond_atom_site_label_1
_geom_bond_atom_site_label_2
_geom_bond_distance
_geom_bond_site_symmetry_2
_geom_bond_publ_flag
Hg1 C0AA 2.239(19) . ?
Hg1 C2 1.904(17) . ?
Hg1 C4 1.95(2) 11_675 ?
Hg1 C3 1.995(19) . ?
Hg1 N4 2.239(19) . ?
Au1 Au1 3.2173(11) 2_765 ?
Au1 C1 1.987(11) 7_645 ?
Au1 C1 1.987(11) . ?
Cu1 N5 1.966(7) 2_665 ?
Cu1 N5 1.966(7) 7_545 ?
Cu1 N5 1.966(7) . ?
Cu1 N5 1.966(7) 8_455 ?
N5 C10 1.378(12) . ?
N5 C6 1.334(12) . ?
C10 C10 1.43(2) 7_545 ?
C10 C9 1.387(13) . ?
N1 C1 1.133(14) . ?
C6 H6 0.9300 . ?
C6 C7 1.374(14) . ?
C7 H7 0.9300 . ?
C7 C8 1.378(15) . ?
C8 H8 0.9300 . ?
C8 C9 1.389(15) . ?
C9 H9 0.9300 . ?
N2 C2 1.105(17) . ?
N2 C2 1.105(17) 9_666 ?
C0AA C0AA 1.32(4) 9_766 ?
N3 C4 1.112(18) . ?
N3 C3 1.107(17) . ?
